data_9000836
loop_
_publ_author_name
'Araki, T.'
'Moore, P. B.'

_publ_section_title
;
 Dixenite, CuMn14Fe(OH)6(AsO3)5(SiO4)2(AsO4): Metallic [As4Cu] clusters
 in an oxide matrix
;
_journal_name_full 'American Mineralogist'
_journal_page_first 1263
_journal_page_last 1273
_journal_volume 66
_journal_year 1981
_chemical_formula_sum 'As6.3 Cu0.843 Fe H6 Mg0.1 Mn12.9 O33 Si1.7'
_chemical_name_mineral Dixenite
_space_group_IT_number 146
_symmetry_space_group_name_Hall 'R 3'
_symmetry_space_group_name_H-M 'R 3 :H'
_cell_angle_alpha 90
_cell_angle_beta 90
_cell_angle_gamma 120
_cell_formula_units_Z 3
_cell_length_a 8.233
_cell_length_b 8.233
_cell_length_c 37.499
_cell_volume 2201.236
_database_code_amcsd 0000853
_exptl_crystal_density_diffrn 4.242
_cod_original_sg_symbol_H-M 'R 3'
_cod_original_formula_sum 'Mn12.9 Mg.1 Fe Cu.843 Si1.7 As6.3 O33 H6'
_cod_database_code 9000836

loop_
_space_group_symop_operation_xyz
x,y,z
2/3+x,1/3+y,1/3+z
1/3+x,2/3+y,2/3+z
-y,x-y,z
2/3-y,1/3+x-y,1/3+z
1/3-y,2/3+x-y,2/3+z
-x+y,-x,z
2/3-x+y,1/3-x,1/3+z
1/3-x+y,2/3-x,2/3+z

loop_
_atom_site_aniso_label
_atom_site_aniso_U_11
_atom_site_aniso_U_22
_atom_site_aniso_U_33
_atom_site_aniso_U_12
_atom_site_aniso_U_13
_atom_site_aniso_U_23
Mn2 0.01236 0.01236 0.02850 0.00618 0.00000 0.00000
Mg1 0.01236 0.01236 0.02850 0.00618 0.00000 0.00000
Fe1 0.00721 0.00721 0.00712 0.00361 0.00000 0.00000
Mn3 0.01056 0.01313 0.01425 0.00618 0.00000 -0.00271
Mn4 0.01159 0.01571 0.01425 0.00747 -0.00135 -0.00542
Mn5 0.01082 0.01082 0.01425 0.00567 -0.00271 -0.00135
Mn6 0.00901 0.00901 0.01425 0.00489 -0.00135 0.00000
Cu1 0.00747 0.00747 0.01425 0.00386 0.00000 0.00000
Cu2 0.00979 0.00979 0.02137 0.00489 0.00000 0.00000
Si1 0.00824 0.00824 0.00712 0.00412 0.00000 0.00000
As1 0.00824 0.00824 0.00712 0.00412 0.00000 0.00000
Si2 0.00773 0.00773 0.00712 0.00386 0.00000 0.00000
As2 0.00773 0.00773 0.00712 0.00386 0.00000 0.00000
Si3 0.00747 0.00747 0.00712 0.00386 0.00000 0.00000
As3 0.00747 0.00747 0.00712 0.00386 0.00000 0.00000
As4 0.00979 0.00979 0.00712 0.00489 0.00000 0.00000
As5 0.00953 0.00953 0.00712 0.00464 0.00000 0.00000
As6 0.00901 0.01082 0.00712 0.00592 0.00000 0.00000
O1 0.01648 0.01648 0.00712 0.00824 0.00000 0.00000
O2 0.01545 0.01545 0.01425 0.00773 0.00000 0.00000
O3 0.00901 0.00901 0.00712 0.00464 0.00000 0.00000
O4 0.01854 0.01416 0.00712 0.00721 -0.00135 0.00135
O5 0.00876 0.00824 0.01425 0.00309 -0.00271 -0.00406
O6 0.01159 0.01004 0.01425 0.00773 -0.00542 -0.00271
O7 0.01030 0.00670 0.01425 0.00438 0.00000 -0.00271
O8 0.00953 0.01159 0.00712 0.00283 0.00271 -0.00135
O9 0.01288 0.01288 0.01425 0.00876 -0.00271 0.00000
O10 0.01262 0.01004 0.01425 0.00644 0.00000 -0.00271
O11 0.00695 0.00876 0.00712 0.00026 0.00135 0.00271
O-H12 0.01133 0.01210 0.01425 0.00489 -0.00271 -0.00271
O-H13 0.01288 0.01030 0.00712 0.00644 -0.00135 -0.00135

loop_
_atom_site_label
_atom_site_fract_x
_atom_site_fract_y
_atom_site_fract_z
_atom_site_occupancy
_atom_site_type_symbol
_atom_site_attached_hydrogens
Mn2 0.33333 0.66667 0.00622 0.90000 Mn 0
Mg1 0.33333 0.66667 0.00622 0.10000 Mg 0
Fe1 0.00000 0.00000 0.25749 1.00000 Fe 0
Mn3 0.04080 0.26170 0.06782 1.00000 Mn 0
Mn4 0.41580 0.33590 0.12987 1.00000 Mn 0
Mn5 0.10890 0.39760 0.19230 1.00000 Mn 0
Mn6 0.42260 0.31540 0.26133 1.00000 Mn 0
Cu1 0.33333 0.66667 0.31292 0.65100 Cu 0
Cu2 0.33333 0.66667 0.00300 0.19200 Cu 0
Si1 0.66667 0.33333 0.18792 0.86000 Si 0
As1 0.66667 0.33333 0.18792 0.14000 As 0
Si2 0.00000 0.00000 0.14620 0.60000 Si 0
As2 0.00000 0.00000 0.14620 0.40000 As 0
Si3 0.33333 0.66667 0.11357 0.24000 Si 0
As3 0.33333 0.66667 0.11357 0.76000 As 0
As4 0.66667 0.33333 0.06992 1.00000 As 0
As5 0.33333 0.66667 0.25062 1.00000 As 0
As6 0.08854 0.37369 0.31589 1.00000 As 0
O1 0.00000 0.00000 0.10190 1.00000 O 0
O2 0.33333 0.66667 0.15840 1.00000 O 0
O3 0.66667 0.33333 0.23110 1.00000 O 0
O4 0.08990 0.44440 0.02120 1.00000 O 0
O5 0.46980 0.16590 0.09490 1.00000 O 0
O6 0.28370 0.45450 0.09880 1.00000 O 0
O7 0.16550 0.20810 0.16170 1.00000 O 0
O8 0.51940 0.12770 0.17070 1.00000 O 0
O9 0.36900 0.50100 0.22770 1.00000 O 0
O10 0.14680 0.22720 0.29050 1.00000 O 0
O11 0.46080 0.11850 0.29560 1.00000 O 0
O-H12 0.21400 0.17910 0.03750 1.00000 O 1
O-H13 0.23520 0.08140 0.22710 1.00000 O 1

loop_
_cod_changelog_entry_id
_cod_changelog_entry_author
_cod_changelog_entry_date
_cod_changelog_entry_text
1
;cod-tools version 3.8.0
Id: cif_guess_AMCSD_atom_types 9574 2023-05-10 09:00:05Z saulius
;
2023-05-10T18:46:47+03:00
;Derived atom types and hydrogen counts
from atom names that follow the AMCSD naming convention
(Wat == water, O-H == hydroxyl).
;
2
;cod-tools version 3.10.1
Id: cif_fix_AMCSD_aniso_labels 10200 2024-08-01 14:09:44Z saulius
;
2024-08-02T12:19:50+03:00
;Changed the following '_atom_site_aniso_label' values:
'OH12' -> 'O-H12'
'OH13' -> 'O-H13'
;

loop_
_cod_related_entry_id
_cod_related_entry_database
_cod_related_entry_code
1 AMCSD 0000853
